data_4337373
loop_
_publ_author_name
'Naik, Susmita'
'Kumaravel, Maruthai'
'Mague, Joel T.'
'Balakrishna, Maravanji S.'

_publ_section_title
;
 Novel Trisphosphine Ligand Containing 1,3,5-Triazine Core,
 [2,4,6-C3N3{C6H4PPh2-p}3]: Synthesis and Transition Metal Chemistry.
;
_journal_issue 3
_journal_name_full 'Inorganic chemistry'
_journal_page_first 1370
_journal_page_last 1381
_journal_paper_doi 10.1021/ic402150k
_journal_volume 53
_journal_year 2014
_chemical_formula_moiety 'C114 H84 Cu3 I3 N6 P6'
_chemical_formula_sum 'C114 H84 Cu3 I3 N6 P6'
_chemical_formula_weight 2295.01
_chemical_name_systematic
; 
 ? 
;
_space_group_IT_number 161
_symmetry_cell_setting rhombohedral
_symmetry_space_group_name_Hall 'R 3 -2"c'
_symmetry_space_group_name_H-M 'R 3 c :H'
_atom_sites_solution_hydrogens geom
_atom_sites_solution_primary direct
_atom_sites_solution_secondary difmap
_audit_creation_method SHELXL-97
_cell_angle_alpha 90.00
_cell_angle_beta 90.00
_cell_angle_gamma 120.00
_cell_formula_units_Z 6
_cell_length_a 20.302(2)
_cell_length_b 20.302(2)
_cell_length_c 46.497(5)
_cell_measurement_reflns_used 6542
_cell_measurement_temperature 100(2)
_cell_measurement_theta_max 22.30
_cell_measurement_theta_min 2.40
_cell_volume 16597(3)
_computing_cell_refinement 'Bruker SAINT (Bruker-AXS, 2009)'
_computing_data_collection 'Bruker APEX2 (Bruker-AXS, 2010)'
_computing_data_reduction 'Bruker SAINT (Bruker-AXS, 2009)'
_computing_molecular_graphics 'Bruker SHELXTL (Bruker-AXS, 2008)'
_computing_publication_material 'Bruker SHELXTL (Bruker-AXS, 2008)'
_computing_structure_refinement 'SHELXL (Sheldrick, 2008)'
_computing_structure_solution 'SHELXS (Sheldrick, 2008)'
_diffrn_ambient_temperature 100(2)
_diffrn_measured_fraction_theta_full 0.999
_diffrn_measured_fraction_theta_max 0.999
_diffrn_measurement_device_type 'Bruker Smart APEX CCD'
_diffrn_measurement_method '\f and \w scans'
_diffrn_radiation_monochromator graphite
_diffrn_radiation_source 'fine-focus sealed tube'
_diffrn_radiation_type MoK\a
_diffrn_radiation_wavelength 0.71073
_diffrn_reflns_av_R_equivalents 0.0714
_diffrn_reflns_av_sigmaI/netI 0.0669
_diffrn_reflns_limit_h_max 22
_diffrn_reflns_limit_h_min -22
_diffrn_reflns_limit_k_max 22
_diffrn_reflns_limit_k_min -22
_diffrn_reflns_limit_l_max 51
_diffrn_reflns_limit_l_min -51
_diffrn_reflns_number 32749
_diffrn_reflns_theta_full 23.25
_diffrn_reflns_theta_max 23.25
_diffrn_reflns_theta_min 2.01
_exptl_absorpt_coefficient_mu 1.543
_exptl_absorpt_correction_T_max 0.9104
_exptl_absorpt_correction_T_min 0.5059
_exptl_absorpt_correction_type multi-scan
_exptl_absorpt_process_details 'SADABS (Sheldrick, 2009)'
_exptl_crystal_colour yellow
_exptl_crystal_density_diffrn 1.378
_exptl_crystal_density_method 'not measured'
_exptl_crystal_description Slab
_exptl_crystal_F_000 6876
_exptl_crystal_size_max 0.29
_exptl_crystal_size_mid 0.21
_exptl_crystal_size_min 0.06
_platon_squeeze_details
;
Disordered solvent in the lattice was removed with the SQUEEZE option of 
PLATON (Spek, 2012).
;
_refine_diff_density_max 0.665
_refine_diff_density_min -0.492
_refine_diff_density_rms 0.073
_refine_ls_abs_structure_details 'The crystal is a racemic twin with a twin fraction of 0.48(5)'
_refine_ls_extinction_method none
_refine_ls_goodness_of_fit_ref 1.097
_refine_ls_hydrogen_treatment constr
_refine_ls_matrix_type full
_refine_ls_number_parameters 483
_refine_ls_number_reflns 5306
_refine_ls_number_restraints 365
_refine_ls_restrained_S_all 1.134
_refine_ls_R_factor_all 0.1140
_refine_ls_R_factor_gt 0.0758
_refine_ls_shift/su_max 0.021
_refine_ls_shift/su_mean 0.004
_refine_ls_structure_factor_coef Fsqd
_refine_ls_weighting_details 'calc w=1/[\s^2^(Fo^2^)+(0.1148P)^2^+14.8824P] where P=(Fo^2^+2Fc^2^)/3'
_refine_ls_weighting_scheme calc
_refine_ls_wR_factor_gt 0.2022
_refine_ls_wR_factor_ref 0.2288
_reflns_number_gt 3101
_reflns_number_total 5306
_reflns_threshold_expression >2\s(I)
_cod_data_source_file ic402150k_si_001.cif
_cod_data_source_block msb522a_0m
_cod_depositor_comments
;
The following automatic conversions were performed:

'_symmetry_cell_setting' value 'Rhombohedral' changed to
'rhombohedral' according to
/usr/data/users/saulius/automatic-downloads/current/ACS/lib/dictionaries/cif_core.dic
dictionary named 'cif_core.dic' version 2.4.2 from 2011-04-26.

Automatic conversion script
Id: cif_fix_values 2281 2013-09-26 08:29:07Z andrius 
;
_cod_original_sg_symbol_H-M R3c
_cod_database_code 4337373

loop_
_symmetry_equiv_pos_as_xyz
'x, y, z'
'-y, x-y, z'
'-x+y, -x, z'
'-y, -x, z+1/2'
'-x+y, y, z+1/2'
'x, x-y, z+1/2'
'x+2/3, y+1/3, z+1/3'
'-y+2/3, x-y+1/3, z+1/3'
'-x+y+2/3, -x+1/3, z+1/3'
'-y+2/3, -x+1/3, z+5/6'
'-x+y+2/3, y+1/3, z+5/6'
'x+2/3, x-y+1/3, z+5/6'
'x+1/3, y+2/3, z+2/3'
'-y+1/3, x-y+2/3, z+2/3'
'-x+y+1/3, -x+2/3, z+2/3'
'-y+1/3, -x+2/3, z+7/6'
'-x+y+1/3, y+2/3, z+7/6'
'x+1/3, x-y+2/3, z+7/6'

loop_
_atom_site_label
_atom_site_type_symbol
_atom_site_fract_x
_atom_site_fract_y
_atom_site_fract_z
_atom_site_U_iso_or_equiv
_atom_site_adp_type
_atom_site_occupancy
_atom_site_symmetry_multiplicity
_atom_site_calc_flag
_atom_site_refinement_flags
_atom_site_disorder_assembly
_atom_site_disorder_group
Cu1 Cu 0.7359(4) 0.6559(5) 0.03451(16) 0.1153(19) Uani 0.565(3) 1 d PDU A 1
I1 I 0.86841(15) 0.6803(2) 0.04994(6) 0.1507(8) Uani 0.565(3) 1 d PD A 1
Cu1A Cu 0.7491(6) 0.6778(6) 0.0448(2) 0.1153(19) Uani 0.435(3) 1 d PDU A 2
I1A I 0.8608(2) 0.6558(3) 0.02774(9) 0.1507(8) Uani 0.435(3) 1 d PD A 2
P1 P 0.6577(2) 0.5978(2) 0.07414(9) 0.0885(12) Uani 1 1 d D . .
P2 P 0.7256(2) 0.7344(2) 0.00514(9) 0.0881(12) Uani 1 1 d D . .
N1 N 0.3261(6) 0.6017(5) 0.0751(2) 0.067(3) Uani 1 1 d U . .
N2 N 0.3545(5) 0.6078(6) 0.0023(2) 0.065(3) Uani 1 1 d U . .
C1 C 0.5673(8) 0.6036(8) 0.0728(3) 0.080(4) Uani 1 1 d U A .
C2 C 0.5885(8) 0.6819(8) 0.0733(3) 0.088(4) Uani 1 1 d U . .
H2A H 0.6396 0.7227 0.0740 0.106 Uiso 1 1 calc R A .
C3 C 0.5196(11) 0.6917(10) 0.0726(4) 0.113(5) Uani 1 1 d U A .
H3A H 0.5274 0.7410 0.0688 0.135 Uiso 1 1 calc R . .
C4 C 0.4507(7) 0.6374(7) 0.0769(2) 0.067(3) Uani 1 1 d U . .
C5 C 0.4368(7) 0.5603(7) 0.0714(2) 0.064(3) Uani 1 1 d U A .
H5A H 0.3867 0.5199 0.0678 0.077 Uiso 1 1 calc R . .
C6 C 0.5000(7) 0.5461(7) 0.0714(2) 0.069(3) Uani 1 1 d U . .
H6A H 0.4917 0.4958 0.0705 0.082 Uiso 1 1 calc R A .
C7 C 0.3935(7) 0.6578(7) 0.0768(2) 0.056(3) Uani 1 1 d U A .
C8 C 0.6216(9) 0.4973(6) 0.0742(4) 0.077(11) Uani 0.565(3) 1 d PGDU A 1
C9 C 0.6255(9) 0.4575(8) 0.0979(3) 0.066(5) Uani 0.565(3) 1 d PGU A 1
H9A H 0.6476 0.4836 0.1154 0.079 Uiso 0.565(3) 1 calc PR A 1
C10 C 0.5971(11) 0.3796(7) 0.0960(4) 0.114(8) Uani 0.565(3) 1 d PGU A 1
H10A H 0.5997 0.3524 0.1122 0.137 Uiso 0.565(3) 1 calc PR A 1
C11 C 0.5647(12) 0.3414(7) 0.0705(5) 0.154(15) Uani 0.565(3) 1 d PGU A 1
H11A H 0.5453 0.2881 0.0692 0.185 Uiso 0.565(3) 1 calc PR A 1
C12 C 0.5609(12) 0.3812(11) 0.0468(4) 0.131(12) Uani 0.565(3) 1 d PGU A 1
H12A H 0.5388 0.3551 0.0294 0.158 Uiso 0.565(3) 1 calc PR A 1
C13 C 0.5893(11) 0.4591(11) 0.0487(3) 0.107(9) Uani 0.565(3) 1 d PGU A 1
H13A H 0.5867 0.4863 0.0325 0.128 Uiso 0.565(3) 1 calc PR A 1
C8A C 0.6211(10) 0.5004(6) 0.0696(4) 0.13(3) Uani 0.435(3) 1 d PGDU A 2
C9A C 0.5800(10) 0.4481(9) 0.0910(3) 0.045(5) Uani 0.435(3) 1 d PGU A 2
H9AA H 0.5772 0.4653 0.1097 0.054 Uiso 0.435(3) 1 calc PR A 2
C10A C 0.5432(11) 0.3706(8) 0.0851(4) 0.139(15) Uani 0.435(3) 1 d PGU A 2
H10B H 0.5151 0.3349 0.0998 0.167 Uiso 0.435(3) 1 calc PR A 2
C11A C 0.5474(12) 0.3454(7) 0.0577(4) 0.066(7) Uani 0.435(3) 1 d PGU A 2
H11B H 0.5222 0.2925 0.0537 0.079 Uiso 0.435(3) 1 calc PR A 2
C12A C 0.5884(11) 0.3977(10) 0.0363(3) 0.089(9) Uani 0.435(3) 1 d PGU A 2
H12B H 0.5913 0.3805 0.0176 0.107 Uiso 0.435(3) 1 calc PR A 2
C13A C 0.6253(10) 0.4752(9) 0.0422(3) 0.050(6) Uani 0.435(3) 1 d PGU A 2
H13B H 0.6534 0.5109 0.0275 0.060 Uiso 0.435(3) 1 calc PR A 2
C14 C 0.6323(6) 0.7185(7) 0.0023(2) 0.062(3) Uani 1 1 d U A .
C15 C 0.6122(8) 0.7783(7) 0.0029(3) 0.076(4) Uani 1 1 d U . .
H15A H 0.6531 0.8293 0.0032 0.091 Uiso 1 1 calc R A .
C16 C 0.5428(8) 0.7681(8) 0.0032(3) 0.080(4) Uani 1 1 d U A .
H16A H 0.5344 0.8100 0.0015 0.096 Uiso 1 1 calc R . .
C17 C 0.4835(8) 0.6958(8) 0.0058(3) 0.077(4) Uani 1 1 d U . .
C18 C 0.4983(6) 0.6335(7) -0.0003(2) 0.057(3) Uani 1 1 d U A .
H18A H 0.4593 0.5838 -0.0055 0.068 Uiso 1 1 calc R . .
C19 C 0.5679(9) 0.6518(9) 0.0018(3) 0.098(4) Uani 1 1 d U . .
H19A H 0.5754 0.6093 0.0034 0.118 Uiso 1 1 calc R A .
C20 C 0.4022(8) 0.6834(9) 0.0043(2) 0.075(4) Uani 1 1 d U A .
C21 C 0.7884(14) 0.8361(7) 0.0087(6) 0.050(13) Uani 0.565(3) 1 d PGDU A 1
C22 C 0.8127(17) 0.8570(12) 0.0369(5) 0.19(2) Uani 0.565(3) 1 d PGU A 1
H22A H 0.7966 0.8192 0.0515 0.222 Uiso 0.565(3) 1 calc PR A 1
C23 C 0.8606(17) 0.9331(15) 0.0438(5) 0.147(15) Uani 0.565(3) 1 d PGU A 1
H23A H 0.8772 0.9473 0.0631 0.177 Uiso 0.565(3) 1 calc PR A 1
C24 C 0.8842(15) 0.9883(8) 0.0225(7) 0.20(2) Uani 0.565(3) 1 d PGU A 1
H24A H 0.9169 1.0403 0.0272 0.245 Uiso 0.565(3) 1 calc PR A 1
C25 C 0.8599(16) 0.9675(11) -0.0057(6) 0.121(12) Uani 0.565(3) 1 d PGU A 1
H25A H 0.8760 1.0052 -0.0203 0.145 Uiso 0.565(3) 1 calc PR A 1
C26 C 0.8120(16) 0.8914(13) -0.0126(4) 0.18(2) Uani 0.565(3) 1 d PGU A 1
H26A H 0.7954 0.8771 -0.0319 0.211 Uiso 0.565(3) 1 calc PR A 1
C21A C 0.7948(16) 0.8383(6) 0.0069(5) 0.08(3) Uani 0.435(3) 1 d PGDU A 2
C22A C 0.8152(17) 0.8723(10) 0.0338(4) 0.103(15) Uani 0.435(3) 1 d PGU A 2
H22B H 0.7986 0.8418 0.0507 0.123 Uiso 0.435(3) 1 calc PR A 2
C23A C 0.8598(13) 0.9508(10) 0.0361(3) 0.060(7) Uani 0.435(3) 1 d PGU A 2
H23B H 0.8737 0.9741 0.0545 0.072 Uiso 0.435(3) 1 calc PR A 2
C24A C 0.8841(9) 0.9954(6) 0.0115(3) 0.041(5) Uani 0.435(3) 1 d PGU A 2
H24B H 0.9146 1.0492 0.0130 0.050 Uiso 0.435(3) 1 calc PR A 2
C25A C 0.8637(10) 0.9615(6) -0.0155(3) 0.035(5) Uani 0.435(3) 1 d PGU A 2
H25B H 0.8803 0.9919 -0.0324 0.042 Uiso 0.435(3) 1 calc PR A 2
C26A C 0.8191(11) 0.8829(7) -0.0178(4) 0.044(6) Uani 0.435(3) 1 d PGU A 2
H26B H 0.8052 0.8596 -0.0362 0.052 Uiso 0.435(3) 1 calc PR A 2
C27 C 0.7189(7) 0.7075(8) -0.0364(2) 0.042(4) Uani 0.565(3) 1 d PGDU A 1
C28 C 0.6655(7) 0.7049(8) -0.0558(3) 0.086(6) Uani 0.565(3) 1 d PGU A 1
H28A H 0.6281 0.7169 -0.0495 0.103 Uiso 0.565(3) 1 calc PR A 1
C29 C 0.6667(8) 0.6849(9) -0.0843(2) 0.079(5) Uani 0.565(3) 1 d PGU A 1
H29A H 0.6302 0.6831 -0.0975 0.095 Uiso 0.565(3) 1 calc PR A 1
C30 C 0.7213(10) 0.6673(11) -0.0934(2) 0.138(11) Uani 0.565(3) 1 d PGU A 1
H30A H 0.7221 0.6536 -0.1129 0.166 Uiso 0.565(3) 1 calc PR A 1
C31 C 0.7747(9) 0.6699(11) -0.0741(3) 0.098(8) Uani 0.565(3) 1 d PGU A 1
H31A H 0.8121 0.6579 -0.0803 0.118 Uiso 0.565(3) 1 calc PR A 1
C32 C 0.7735(7) 0.6900(9) -0.0456(3) 0.084(6) Uani 0.565(3) 1 d PGU A 1
H32A H 0.8100 0.6917 -0.0324 0.101 Uiso 0.565(3) 1 calc PR A 1
C27A C 0.7498(11) 0.7034(11) -0.0292(3) 0.069(8) Uani 0.435(3) 1 d PGDU A 2
C28A C 0.7129(10) 0.7029(11) -0.0545(4) 0.077(8) Uani 0.435(3) 1 d PGU A 2
H28B H 0.6798 0.7234 -0.0547 0.092 Uiso 0.435(3) 1 calc PR A 2
C29A C 0.7245(11) 0.6725(11) -0.0795(3) 0.078(7) Uani 0.435(3) 1 d PGU A 2
H29B H 0.6993 0.6721 -0.0968 0.094 Uiso 0.435(3) 1 calc PR A 2
C30A C 0.7729(12) 0.6425(12) -0.0792(3) 0.100(10) Uani 0.435(3) 1 d PGU A 2
H30B H 0.7808 0.6217 -0.0963 0.120 Uiso 0.435(3) 1 calc PR A 2
C31A C 0.8097(11) 0.6431(12) -0.0539(4) 0.125(11) Uani 0.435(3) 1 d PGU A 2
H31B H 0.8428 0.6226 -0.0538 0.149 Uiso 0.435(3) 1 calc PR A 2
C32A C 0.7982(10) 0.6735(11) -0.0290(3) 0.069(6) Uani 0.435(3) 1 d PGU A 2
H32B H 0.8233 0.6739 -0.0117 0.083 Uiso 0.435(3) 1 calc PR A 2
C33 C 0.6935(8) 0.6228(6) 0.1088(2) 0.109(5) Uani 1 1 d GU A .
C34 C 0.7691(8) 0.6459(8) 0.1146(3) 0.187(9) Uani 1 1 d GU . .
H34A H 0.8009 0.6448 0.0999 0.224 Uiso 1 1 calc R A .
C35 C 0.7982(6) 0.6706(7) 0.1421(4) 0.174(8) Uani 1 1 d GU A .
H35A H 0.8499 0.6864 0.1461 0.209 Uiso 1 1 calc R . .
C36 C 0.7516(9) 0.6722(7) 0.1636(3) 0.161(8) Uani 1 1 d GU . .
H36A H 0.7715 0.6891 0.1824 0.193 Uiso 1 1 calc R A .
C37 C 0.6760(9) 0.6491(7) 0.1578(2) 0.168(8) Uani 1 1 d GU A .
H37A H 0.6442 0.6502 0.1725 0.201 Uiso 1 1 calc R . .
C38 C 0.6469(6) 0.6244(6) 0.1304(3) 0.099(4) Uani 1 1 d GU . .
H38A H 0.5952 0.6086 0.1263 0.118 Uiso 1 1 calc R A .

loop_
_atom_site_aniso_label
_atom_site_aniso_U_11
_atom_site_aniso_U_22
_atom_site_aniso_U_33
_atom_site_aniso_U_23
_atom_site_aniso_U_13
_atom_site_aniso_U_12
Cu1 0.079(2) 0.151(4) 0.133(4) 0.067(3) 0.033(3) 0.070(3)
I1 0.0964(11) 0.1990(17) 0.191(2) 0.0586(16) 0.0636(17) 0.0997(12)
Cu1A 0.079(2) 0.151(4) 0.133(4) 0.067(3) 0.033(3) 0.070(3)
I1A 0.0964(11) 0.1990(17) 0.191(2) 0.0586(16) 0.0636(17) 0.0997(12)
P1 0.068(2) 0.096(3) 0.109(3) 0.036(2) 0.000(2) 0.046(2)
P2 0.085(3) 0.079(3) 0.101(3) 0.040(2) 0.025(2) 0.041(2)
N1 0.072(6) 0.064(5) 0.060(5) -0.004(4) 0.001(4) 0.030(5)
N2 0.052(5) 0.066(5) 0.076(5) 0.017(4) 0.022(4) 0.028(4)
C1 0.084(7) 0.075(7) 0.074(6) 0.027(5) -0.002(5) 0.035(6)
C2 0.068(6) 0.076(7) 0.121(8) 0.033(6) 0.037(6) 0.036(5)
C3 0.125(9) 0.094(8) 0.130(9) 0.017(6) 0.005(7) 0.063(7)
C4 0.054(6) 0.070(6) 0.064(6) 0.009(5) 0.010(5) 0.021(5)
C5 0.060(6) 0.074(7) 0.062(6) -0.003(5) 0.000(5) 0.036(5)
C6 0.082(7) 0.062(6) 0.072(6) 0.000(5) 0.012(5) 0.044(6)
C7 0.054(6) 0.057(6) 0.053(5) 0.002(4) 0.008(4) 0.024(5)
C8 0.075(14) 0.084(14) 0.073(13) 0.000(8) 0.000(8) 0.042(9)
C9 0.073(9) 0.045(8) 0.079(9) 0.016(7) 0.004(7) 0.030(7)
C10 0.123(12) 0.106(11) 0.108(11) -0.008(8) 0.006(9) 0.054(9)
C11 0.162(18) 0.145(17) 0.152(17) -0.009(10) -0.001(10) 0.075(11)
C12 0.143(15) 0.126(14) 0.123(14) -0.014(9) -0.006(9) 0.065(10)
C13 0.109(12) 0.110(12) 0.111(12) 0.020(8) -0.019(9) 0.062(9)
C8A 0.13(3) 0.13(3) 0.14(3) -0.003(10) -0.001(10) 0.069(16)
C9A 0.038(9) 0.033(8) 0.057(9) -0.006(7) -0.016(7) 0.012(7)
C10A 0.137(17) 0.140(17) 0.144(18) -0.001(10) 0.010(10) 0.072(11)
C11A 0.079(11) 0.057(10) 0.062(10) -0.003(8) -0.010(8) 0.036(8)
C12A 0.084(12) 0.097(13) 0.081(12) -0.011(9) 0.007(9) 0.041(9)
C13A 0.032(8) 0.077(10) 0.046(9) -0.003(7) -0.004(7) 0.031(7)
C14 0.058(6) 0.063(6) 0.065(6) 0.012(5) -0.003(4) 0.031(5)
C15 0.076(7) 0.075(7) 0.078(7) 0.021(5) 0.004(5) 0.040(6)
C16 0.076(7) 0.074(7) 0.093(7) 0.019(6) -0.004(6) 0.040(6)
C17 0.076(7) 0.086(7) 0.073(7) 0.016(5) -0.011(5) 0.044(6)
C18 0.055(6) 0.056(5) 0.067(6) 0.012(4) -0.001(4) 0.034(5)
C19 0.095(8) 0.087(8) 0.115(8) 0.033(6) 0.007(6) 0.048(7)
C20 0.080(7) 0.080(7) 0.053(6) -0.002(5) 0.008(5) 0.032(6)
C21 0.036(13) 0.061(16) 0.055(15) -0.010(7) -0.002(7) 0.026(9)
C22 0.18(2) 0.19(2) 0.19(2) -0.010(10) 0.004(10) 0.096(14)
C23 0.147(17) 0.152(18) 0.149(18) -0.003(10) 0.004(10) 0.080(11)
C24 0.20(2) 0.21(2) 0.20(2) 0.006(10) 0.000(10) 0.098(14)
C25 0.123(15) 0.114(15) 0.122(15) -0.005(9) 0.000(9) 0.057(10)
C26 0.18(2) 0.18(2) 0.18(2) -0.005(10) 0.011(10) 0.093(14)
C21A 0.07(3) 0.09(3) 0.09(3) -0.006(10) 0.002(10) 0.046(16)
C22A 0.100(17) 0.109(17) 0.107(18) -0.012(9) 0.007(9) 0.058(11)
C23A 0.070(11) 0.063(10) 0.051(10) -0.003(8) -0.009(8) 0.037(8)
C24A 0.032(8) 0.041(8) 0.035(8) -0.020(7) 0.010(7) 0.007(6)
C25A 0.048(9) 0.015(7) 0.032(8) -0.003(6) 0.010(7) 0.008(6)
C26A 0.055(10) 0.038(9) 0.062(10) -0.007(7) 0.002(7) 0.041(8)
C27 0.029(7) 0.052(7) 0.049(8) 0.009(6) -0.013(6) 0.024(6)
C28 0.081(9) 0.086(10) 0.090(10) -0.005(8) -0.002(8) 0.043(8)
C29 0.076(9) 0.069(9) 0.084(9) -0.010(7) -0.003(7) 0.031(7)
C30 0.131(14) 0.140(14) 0.146(14) -0.002(9) -0.001(9) 0.069(10)
C31 0.109(12) 0.095(11) 0.102(12) -0.006(8) -0.009(9) 0.060(9)
C32 0.081(9) 0.090(10) 0.088(10) 0.009(8) 0.017(8) 0.049(8)
C27A 0.078(12) 0.060(11) 0.068(11) -0.009(8) -0.004(9) 0.033(9)
C28A 0.067(11) 0.085(11) 0.074(12) -0.005(9) 0.009(9) 0.034(8)
C29A 0.069(11) 0.087(11) 0.076(11) -0.013(8) 0.006(8) 0.037(8)
C30A 0.109(14) 0.096(13) 0.098(14) -0.012(9) -0.002(9) 0.054(10)
C31A 0.129(14) 0.128(14) 0.131(14) -0.014(9) 0.011(10) 0.075(10)
C32A 0.065(10) 0.080(10) 0.059(10) 0.020(8) 0.003(7) 0.034(8)
C33 0.131(9) 0.081(7) 0.137(9) 0.025(6) -0.001(7) 0.071(7)
C34 0.195(12) 0.180(12) 0.181(12) 0.004(9) -0.029(9) 0.091(9)
C35 0.171(12) 0.182(12) 0.177(12) 0.009(8) -0.039(9) 0.093(9)
C36 0.171(11) 0.151(11) 0.140(10) -0.005(8) -0.031(9) 0.065(8)
C37 0.174(11) 0.153(11) 0.163(11) -0.005(8) 0.002(9) 0.071(8)
C38 0.111(8) 0.070(7) 0.097(8) -0.012(6) -0.026(7) 0.033(6)

loop_
_atom_type_symbol
_atom_type_description
_atom_type_scat_dispersion_real
_atom_type_scat_dispersion_imag
_atom_type_scat_source
C C 0.0033 0.0016 'International Tables Vol C Tables 4.2.6.8 and 6.1.1.4'
H H 0.0000 0.0000 'International Tables Vol C Tables 4.2.6.8 and 6.1.1.4'
N N 0.0061 0.0033 'International Tables Vol C Tables 4.2.6.8 and 6.1.1.4'
P P 0.1023 0.0942 'International Tables Vol C Tables 4.2.6.8 and 6.1.1.4'
Cu Cu 0.3201 1.2651 'International Tables Vol C Tables 4.2.6.8 and 6.1.1.4'
I I -0.4742 1.8119 'International Tables Vol C Tables 4.2.6.8 and 6.1.1.4'

loop_
_geom_angle_atom_site_label_1
_geom_angle_atom_site_label_2
_geom_angle_atom_site_label_3
_geom_angle
_geom_angle_site_symmetry_1
_geom_angle_site_symmetry_3
P2 Cu1 P1 125.0(4) . .
P2 Cu1 I1 120.2(3) . .
P1 Cu1 I1 105.0(3) . .
P1 Cu1A P2 122.8(5) . .
P1 Cu1A I1A 122.3(5) . .
P2 Cu1A I1A 104.4(4) . .
C33 P1 C8A 108.9(7) . .
C33 P1 C8 101.8(7) . .
C8A P1 C8 7.2(9) . .
C33 P1 C1 106.8(6) . .
C8A P1 C1 100.9(7) . .
C8 P1 C1 102.3(7) . .
C33 P1 Cu1A 106.3(6) . .
C8A P1 Cu1A 118.8(7) . .
C8 P1 Cu1A 123.5(7) . .
C1 P1 Cu1A 114.5(5) . .
C33 P1 Cu1 120.4(5) . .
C8A P1 Cu1 105.9(7) . .
C8 P1 Cu1 111.5(6) . .
C1 P1 Cu1 112.1(4) . .
Cu1A P1 Cu1 15.3(4) . .
C14 P2 C21 107.1(10) . .
C14 P2 C21A 110.1(11) . .
C21 P2 C21A 4.2(18) . .
C14 P2 C27A 108.3(7) . .
C21 P2 C27A 108.0(11) . .
C21A P2 C27A 104.0(10) . .
C14 P2 C27 87.6(5) . .
C21 P2 C27 108.3(10) . .
C21A P2 C27 105.2(8) . .
C27A P2 C27 22.1(6) . .
C14 P2 Cu1 113.5(4) . .
C21 P2 Cu1 120.3(8) . .
C21A P2 Cu1 120.4(9) . .
C27A P2 Cu1 98.8(6) . .
C27 P2 Cu1 115.1(5) . .
C14 P2 Cu1A 115.6(4) . .
C21 P2 Cu1A 106.6(8) . .
C21A P2 Cu1A 107.3(8) . .
C27A P2 Cu1A 110.9(7) . .
C27 P2 Cu1A 129.1(5) . .
Cu1 P2 Cu1A 15.1(4) . .
C7 N1 C7 124.9(12) . 3_565
C20 N2 C20 105.5(13) . 3_565
C6 C1 C2 127.4(14) . .
C6 C1 P1 124.7(11) . .
C2 C1 P1 107.8(10) . .
C1 C2 C3 111.3(13) . .
C1 C2 H2A 124.3 . .
C3 C2 H2A 124.3 . .
C4 C3 C2 124.4(15) . .
C4 C3 H3A 117.8 . .
C2 C3 H3A 117.8 . .
C3 C4 C7 116.6(13) . .
C3 C4 C5 115.5(13) . .
C7 C4 C5 124.3(11) . .
C6 C5 C4 119.7(11) . .
C6 C5 H5A 120.1 . .
C4 C5 H5A 120.2 . .
C1 C6 C5 117.8(12) . .
C1 C6 H6A 121.1 . .
C5 C6 H6A 121.1 . .
N1 C7 N1 114.3(12) . 2_665
N1 C7 C4 114.3(12) . .
N1 C7 C4 130.9(12) 2_665 .
C9 C8 C13 120.0 . .
C9 C8 P1 123.7(10) . .
C13 C8 P1 116.3(10) . .
C8 C9 C10 120.0 . .
C8 C9 H9A 120.0 . .
C10 C9 H9A 120.0 . .
C11 C10 C9 120.0 . .
C11 C10 H10A 120.0 . .
C9 C10 H10A 120.0 . .
C10 C11 C12 120.0 . .
C10 C11 H11A 120.0 . .
C12 C11 H11A 120.0 . .
C11 C12 C13 120.0 . .
C11 C12 H12A 120.0 . .
C13 C12 H12A 120.0 . .
C12 C13 C8 120.0 . .
C12 C13 H13A 120.0 . .
C8 C13 H13A 120.0 . .
C9A C8A C13A 120.0 . .
C9A C8A P1 122.1(10) . .
C13A C8A P1 117.3(10) . .
C8A C9A C10A 120.0 . .
C8A C9A H9AA 120.0 . .
C10A C9A H9AA 120.0 . .
C9A C10A C11A 120.0 . .
C9A C10A H10B 120.0 . .
C11A C10A H10B 120.0 . .
C12A C11A C10A 120.0 . .
C12A C11A H11B 120.0 . .
C10A C11A H11B 120.0 . .
C11A C12A C13A 120.0 . .
C11A C12A H12B 120.0 . .
C13A C12A H12B 120.0 . .
C12A C13A C8A 120.0 . .
C12A C13A H13B 120.0 . .
C8A C13A H13B 120.0 . .
C19 C14 C15 107.8(12) . .
C19 C14 P2 127.3(10) . .
C15 C14 P2 124.6(9) . .
C16 C15 C14 126.2(13) . .
C16 C15 H15A 116.9 . .
C14 C15 H15A 116.9 . .
C15 C16 C17 117.9(13) . .
C15 C16 H16A 121.0 . .
C17 C16 H16A 121.0 . .
C16 C17 C18 117.5(12) . .
C16 C17 C20 118.0(12) . .
C18 C17 C20 120.9(13) . .
C19 C18 C17 114.2(13) . .
C19 C18 H18A 122.9 . .
C17 C18 H18A 122.9 . .
C18 C19 C14 132.8(15) . .
C18 C19 H19A 113.6 . .
C14 C19 H19A 113.6 . .
N2 C20 N2 133.5(13) . 2_665
N2 C20 C17 106.9(13) . .
N2 C20 C17 119.2(13) 2_665 .
C22 C21 C26 120.0 . .
C22 C21 P2 112.0(15) . .
C26 C21 P2 128.0(15) . .
C23 C22 C21 120.0 . .
C23 C22 H22A 120.0 . .
C21 C22 H22A 120.0 . .
C24 C23 C22 120.0 . .
C24 C23 H23A 120.0 . .
C22 C23 H23A 120.0 . .
C23 C24 C25 120.0 . .
C23 C24 H24A 120.0 . .
C25 C24 H24A 120.0 . .
C26 C25 C24 120.0 . .
C26 C25 H25A 120.0 . .
C24 C25 H25A 120.0 . .
C25 C26 C21 120.0 . .
C25 C26 H26A 120.0 . .
C21 C26 H26A 120.0 . .
C22A C21A C26A 120.0 . .
C22A C21A P2 118.1(12) . .
C26A C21A P2 121.5(12) . .
C23A C22A C21A 120.0 . .
C23A C22A H22B 120.0 . .
C21A C22A H22B 120.0 . .
C22A C23A C24A 120.0 . .
C22A C23A H23B 120.0 . .
C24A C23A H23B 120.0 . .
C25A C24A C23A 120.0 . .
C25A C24A H24B 120.0 . .
C23A C24A H24B 120.0 . .
C24A C25A C26A 120.0 . .
C24A C25A H25B 120.0 . .
C26A C25A H25B 120.0 . .
C25A C26A C21A 120.0 . .
C25A C26A H26B 120.0 . .
C21A C26A H26B 120.0 . .
C28 C27 C32 120.0 . .
C28 C27 P2 125.7(7) . .
C32 C27 P2 114.3(7) . .
C29 C28 C27 120.0 . .
C29 C28 H28A 120.0 . .
C27 C28 H28A 120.0 . .
C28 C29 C30 120.0 . .
C28 C29 H29A 120.0 . .
C30 C29 H29A 120.0 . .
C31 C30 C29 120.0 . .
C31 C30 H30A 120.0 . .
C29 C30 H30A 120.0 . .
C30 C31 C32 120.0 . .
C30 C31 H31A 120.0 . .
C32 C31 H31A 120.0 . .
C31 C32 C27 120.0 . .
C31 C32 H32A 120.0 . .
C27 C32 H32A 120.0 . .
C28A C27A C32A 120.0 . .
C28A C27A P2 119.6(10) . .
C32A C27A P2 120.0(10) . .
C27A C28A C29A 120.0 . .
C27A C28A H28B 120.0 . .
C29A C28A H28B 120.0 . .
C30A C29A C28A 120.0 . .
C30A C29A H29B 120.0 . .
C28A C29A H29B 120.0 . .
C29A C30A C31A 120.0 . .
C29A C30A H30B 120.0 . .
C31A C30A H30B 120.0 . .
C32A C31A C30A 120.0 . .
C32A C31A H31B 120.0 . .
C30A C31A H31B 120.0 . .
C31A C32A C27A 120.0 . .
C31A C32A H32B 120.0 . .
C27A C32A H32B 120.0 . .
C34 C33 C38 120.0 . .
C34 C33 P1 120.7(9) . .
C38 C33 P1 119.2(9) . .
C33 C34 C35 120.0 . .
C33 C34 H34A 120.0 . .
C35 C34 H34A 120.0 . .
C36 C35 C34 120.0 . .
C36 C35 H35A 120.0 . .
C34 C35 H35A 120.0 . .
C35 C36 C37 120.0 . .
C35 C36 H36A 120.0 . .
C37 C36 H36A 120.0 . .
C36 C37 C38 120.0 . .
C36 C37 H37A 120.0 . .
C38 C37 H37A 120.0 . .
C37 C38 C33 120.0 . .
C37 C38 H38A 120.0 . .
C33 C38 H38A 120.0 . .

loop_
_geom_bond_atom_site_label_1
_geom_bond_atom_site_label_2
_geom_bond_distance
_geom_bond_site_symmetry_2
Cu1 P2 2.187(9) .
Cu1 P1 2.331(8) .
Cu1 I1 2.582(7) .
Cu1A P1 2.220(11) .
Cu1A P2 2.345(11) .
Cu1A I1A 2.643(10) .
P1 C33 1.734(11) .
P1 C8A 1.743(12) .
P1 C8 1.790(11) .
P1 C1 1.898(15) .
P2 C14 1.761(11) .
P2 C21 1.813(13) .
P2 C21A 1.861(11) .
P2 C27A 1.871(12) .
P2 C27 1.995(11) .
N1 C7 1.271(13) .
N1 C7 1.308(14) 3_565
N2 C20 1.347(16) .
N2 C20 1.402(16) 3_565
C1 C6 1.280(17) .
C1 C2 1.424(19) .
C2 C3 1.51(2) .
C2 H2A 0.9500 .
C3 C4 1.29(2) .
C3 H3A 0.9500 .
C4 C7 1.414(17) .
C4 C5 1.469(17) .
C5 C6 1.448(15) .
C5 H5A 0.9500 .
C6 H6A 0.9500 .
C7 N1 1.308(14) 2_665
C8 C9 1.3900 .
C8 C13 1.3900 .
C9 C10 1.3900 .
C9 H9A 0.9500 .
C10 C11 1.3900 .
C10 H10A 0.9500 .
C11 C12 1.3900 .
C11 H11A 0.9500 .
C12 C13 1.3900 .
C12 H12A 0.9500 .
C13 H13A 0.9500 .
C8A C9A 1.3900 .
C8A C13A 1.3900 .
C9A C10A 1.3900 .
C9A H9AA 0.9500 .
C10A C11A 1.3900 .
C10A H10B 0.9500 .
C11A C12A 1.3900 .
C11A H11B 0.9500 .
C12A C13A 1.3900 .
C12A H12B 0.9500 .
C13A H13B 0.9500 .
C14 C19 1.332(19) .
C14 C15 1.460(16) .
C15 C16 1.318(16) .
C15 H15A 0.9500 .
C16 C17 1.361(18) .
C16 H16A 0.9500 .
C17 C18 1.467(17) .
C17 C20 1.541(19) .
C18 C19 1.273(16) .
C18 H18A 0.9500 .
C19 H19A 0.9500 .
C20 N2 1.402(16) 2_665
C21 C22 1.3900 .
C21 C26 1.3900 .
C22 C23 1.3900 .
C22 H22A 0.9500 .
C23 C24 1.3900 .
C23 H23A 0.9500 .
C24 C25 1.3900 .
C24 H24A 0.9500 .
C25 C26 1.3900 .
C25 H25A 0.9500 .
C26 H26A 0.9500 .
C21A C22A 1.3900 .
C21A C26A 1.3900 .
C22A C23A 1.3900 .
C22A H22B 0.9500 .
C23A C24A 1.3900 .
C23A H23B 0.9500 .
C24A C25A 1.3900 .
C24A H24B 0.9500 .
C25A C26A 1.3900 .
C25A H25B 0.9500 .
C26A H26B 0.9500 .
C27 C28 1.3900 .
C27 C32 1.3900 .
C28 C29 1.3900 .
C28 H28A 0.9500 .
C29 C30 1.3900 .
C29 H29A 0.9500 .
C30 C31 1.3900 .
C30 H30A 0.9500 .
C31 C32 1.3900 .
C31 H31A 0.9500 .
C32 H32A 0.9500 .
C27A C28A 1.3900 .
C27A C32A 1.3900 .
C28A C29A 1.3900 .
C28A H28B 0.9500 .
C29A C30A 1.3900 .
C29A H29B 0.9500 .
C30A C31A 1.3900 .
C30A H30B 0.9500 .
C31A C32A 1.3900 .
C31A H31B 0.9500 .
C32A H32B 0.9500 .
C33 C34 1.3900 .
C33 C38 1.3900 .
C34 C35 1.3900 .
C34 H34A 0.9500 .
C35 C36 1.3900 .
C35 H35A 0.9500 .
C36 C37 1.3900 .
C36 H36A 0.9500 .
C37 C38 1.3900 .
C37 H37A 0.9500 .
C38 H38A 0.9500 .

loop_
_platon_squeeze_void_nr
_platon_squeeze_void_average_x
_platon_squeeze_void_average_y
_platon_squeeze_void_average_z
_platon_squeeze_void_volume
_platon_squeeze_void_count_electrons
_platon_squeeze_void_content
1 0.000 0.000 0.123 297 87 ' '
2 0.000 0.000 0.623 297 87 ' '
3 0.333 0.667 0.290 298 87 ' '
4 0.333 0.667 0.790 298 87 ' '
5 0.667 0.333 0.456 298 87 ' '
6 0.667 0.333 0.956 298 87 ' '
